data_2230685
loop_
_publ_author_name
'Tiekink, Edward R. T.'
'de Souza, Marcus V. N.'
'Pinheiro, Alessandra C.'
'Wardell, Solange M. S. V.'
'Wardell, James L.'

_publ_section_title
;
 Benzyl
 <i>N</i>-(2-hydroxy-1-{<i>N</i>'-[(1<i>E</i>)-2-hydroxybenzylidene]hydrazinecarbonyl}ethyl)carbamate
;
_journal_coeditor_code HB5935
_journal_issue 7
_journal_name_full 'Acta Crystallographica Section E'
_journal_page_first o1866
_journal_page_last o1867
_journal_paper_doi 10.1107/S1600536811025128
_journal_volume 67
_journal_year 2011
_chemical_formula_iupac 'C18 H19 N3 O5'
_chemical_formula_moiety 'C18 H19 N3 O5'
_chemical_formula_sum 'C18 H19 N3 O5'
_chemical_formula_weight 357.36
_chemical_name_systematic
;
Benzyl <i>N</i>-(2-hydroxy-1-{<i>N</i>'-[(1<i>E</i>)-2-
hydroxybenzylidene]hydrazinecarbonyl}ethyl)carbamate
;
_space_group_IT_number 4
_symmetry_cell_setting monoclinic
_symmetry_space_group_name_Hall 'P 2yb'
_symmetry_space_group_name_H-M 'P 1 21 1'
_atom_sites_solution_hydrogens geom
_atom_sites_solution_primary direct
_atom_sites_solution_secondary difmap
_audit_creation_method SHELXL-97
_cell_angle_alpha 90.00
_cell_angle_beta 97.890(3)
_cell_angle_gamma 90.00
_cell_formula_units_Z 2
_cell_length_a 5.0338(5)
_cell_length_b 31.357(3)
_cell_length_c 5.5882(6)
_cell_measurement_reflns_used 11033
_cell_measurement_temperature 120(2)
_cell_measurement_theta_max 27.5
_cell_measurement_theta_min 2.9
_cell_volume 873.72(15)
_computing_cell_refinement 'DENZO (Otwinowski & Minor, 1997) and COLLECT (Hooft, 1998)'
_computing_data_collection 'COLLECT (Hooft, 1998)'
_computing_data_reduction 'DENZO (Otwinowski & Minor, 1997) and COLLECT (Hooft, 1998)'
_computing_molecular_graphics 'ORTEP-3 (Farrugia, 1997) and DIAMOND (Brandenburg, 2006)'
_computing_publication_material 'publCIF (Westrip, 2010)'
_computing_structure_refinement 'SHELXL97 (Sheldrick, 2008)'
_computing_structure_solution 'SHELXS97 (Sheldrick, 2008)'
_diffrn_ambient_temperature 120(2)
_diffrn_detector_area_resol_mean 9.091
_diffrn_measured_fraction_theta_full 0.995
_diffrn_measured_fraction_theta_max 0.995
_diffrn_measurement_device_type 'Bruker--Nonius Roper CCD camera on \k-goniostat'
_diffrn_measurement_method '\f & \w scans'
_diffrn_radiation_monochromator graphite
_diffrn_radiation_source 'Bruker-Nonius FR591 rotating anode'
_diffrn_radiation_type MoK\a
_diffrn_radiation_wavelength 0.71073
_diffrn_reflns_av_R_equivalents 0.0659
_diffrn_reflns_av_sigmaI/netI 0.0680
_diffrn_reflns_limit_h_max 6
_diffrn_reflns_limit_h_min -6
_diffrn_reflns_limit_k_max 40
_diffrn_reflns_limit_k_min -40
_diffrn_reflns_limit_l_max 7
_diffrn_reflns_limit_l_min -7
_diffrn_reflns_number 8786
_diffrn_reflns_theta_full 27.48
_diffrn_reflns_theta_max 27.48
_diffrn_reflns_theta_min 3.68
_diffrn_standards_decay_% 0
_diffrn_standards_number 0
_exptl_absorpt_coefficient_mu 0.101
_exptl_absorpt_correction_T_max 0.746
_exptl_absorpt_correction_T_min 0.654
_exptl_absorpt_correction_type multi-scan
_exptl_absorpt_process_details '(SADABS; Sheldrick, 2007)'
_exptl_crystal_colour Colourless
_exptl_crystal_density_diffrn 1.358
_exptl_crystal_density_method 'not measured'
_exptl_crystal_description Lath
_exptl_crystal_F_000 376
_exptl_crystal_size_max 0.25
_exptl_crystal_size_mid 0.05
_exptl_crystal_size_min 0.02
_refine_diff_density_max 0.172
_refine_diff_density_min -0.201
_refine_ls_abs_structure_details nd
_refine_ls_extinction_method none
_refine_ls_goodness_of_fit_ref 1.062
_refine_ls_hydrogen_treatment mixed
_refine_ls_matrix_type full
_refine_ls_number_parameters 247
_refine_ls_number_reflns 2034
_refine_ls_number_restraints 1
_refine_ls_restrained_S_all 1.062
_refine_ls_R_factor_all 0.0857
_refine_ls_R_factor_gt 0.0529
_refine_ls_shift/su_max 0.000
_refine_ls_shift/su_mean 0.000
_refine_ls_structure_factor_coef Fsqd
_refine_ls_weighting_details 'calc w=1/[\s^2^(Fo^2^)+(0.0303P)^2^+0.1614P] where P=(Fo^2^+2Fc^2^)/3'
_refine_ls_weighting_scheme calc
_refine_ls_wR_factor_gt 0.0863
_refine_ls_wR_factor_ref 0.0979
_reflns_number_gt 1485
_reflns_number_total 2034
_reflns_threshold_expression I>2\s(I)
_cod_data_source_file hb5935.cif
_cod_data_source_block I
_cod_original_cell_volume 873.72(16)
_cod_original_sg_symbol_H-M 'P 21'
_cod_database_code 2230685
_cod_database_fobs_code 2230685

loop_
_symmetry_equiv_pos_as_xyz
'x, y, z'
'-x, y+1/2, -z'

loop_
_atom_site_type_symbol
_atom_site_label
_atom_site_fract_x
_atom_site_fract_y
_atom_site_fract_z
_atom_site_U_iso_or_equiv
_atom_site_adp_type
_atom_site_calc_flag
_atom_site_refinement_flags
_atom_site_occupancy
_atom_site_symmetry_multiplicity
_atom_site_disorder_assembly
_atom_site_disorder_group
O O1 0.7558(5) 0.24963(8) 0.4299(5) 0.0409(7) Uani d . 1 1 . .
H H1O 0.629(9) 0.2299(15) 0.440(9) 0.061 Uiso d . 1 1 . .
O O2 0.2652(5) 0.16299(9) 0.6800(5) 0.0427(7) Uani d . 1 1 . .
O O3 -0.2389(5) 0.15356(10) 0.8847(5) 0.0443(7) Uani d . 1 1 . .
H H3O -0.401(10) 0.1591(16) 0.838(8) 0.066 Uiso d . 1 1 . .
O O4 -0.5493(5) 0.07490(8) 0.2844(5) 0.0404(7) Uani d . 1 1 . .
O O5 -0.2450(4) 0.03271(7) 0.1329(4) 0.0303(6) Uani d . 1 1 . .
N N1 0.3164(6) 0.20615(9) 0.2693(6) 0.0343(7) Uani d . 1 1 . .
N N2 0.1183(6) 0.17580(9) 0.2843(6) 0.0331(7) Uani d . 1 1 . .
H H2N -0.011(8) 0.1717(13) 0.159(7) 0.040 Uiso d . 1 1 . .
N N3 -0.1010(6) 0.08812(9) 0.3608(5) 0.0274(7) Uani d . 1 1 . .
H H3N 0.069(7) 0.0788(11) 0.327(6) 0.033 Uiso d . 1 1 . .
C C1 0.4747(7) 0.26400(11) 0.0505(7) 0.0353(9) Uani d . 1 1 . .
C C2 0.6973(7) 0.27309(12) 0.2247(8) 0.0366(9) Uani d . 1 1 . .
C C3 0.8652(8) 0.30728(12) 0.1904(8) 0.0412(9) Uani d . 1 1 . .
H H3 1.0135 0.3136 0.3093 0.049 Uiso calc R 1 1 . .
C C4 0.8165(9) 0.33195(13) -0.0161(8) 0.0472(11) Uani d . 1 1 . .
H H4 0.9325 0.3551 -0.0386 0.057 Uiso calc R 1 1 . .
C C5 0.5994(9) 0.32322(14) -0.1910(8) 0.0506(11) Uani d . 1 1 . .
H H5 0.5663 0.3403 -0.3322 0.061 Uiso calc R 1 1 . .
C C6 0.4311(8) 0.28924(13) -0.1577(8) 0.0439(10) Uani d . 1 1 . .
H H6 0.2841 0.2830 -0.2783 0.053 Uiso calc R 1 1 . .
C C7 0.2850(7) 0.22982(12) 0.0788(8) 0.0366(9) Uani d . 1 1 . .
H H7 0.1376 0.2250 -0.0437 0.044 Uiso calc R 1 1 . .
C C8 0.1053(6) 0.15684(11) 0.4959(6) 0.0304(8) Uani d . 1 1 . .
C C9 -0.1351(7) 0.12663(11) 0.4999(6) 0.0287(8) Uani d . 1 1 . .
H H9 -0.2995 0.1417 0.4215 0.034 Uiso calc R 1 1 . .
C C10 -0.1744(7) 0.11639(12) 0.7568(7) 0.0367(9) Uani d . 1 1 . .
H H10A -0.3207 0.0953 0.7555 0.044 Uiso calc R 1 1 . .
H H10B -0.0082 0.1035 0.8416 0.044 Uiso calc R 1 1 . .
C C11 -0.3170(7) 0.06639(11) 0.2608(6) 0.0292(8) Uani d . 1 1 . .
C C12 -0.4669(8) 0.00648(12) 0.0233(8) 0.0430(10) Uani d . 1 1 . .
H H12A -0.6019 0.0244 -0.0757 0.052 Uiso calc R 1 1 . .
H H12B -0.5545 -0.0076 0.1503 0.052 Uiso calc R 1 1 . .
C C13 -0.3575(7) -0.02651(11) -0.1330(7) 0.0334(9) Uani d . 1 1 . .
C C14 -0.1860(8) -0.01563(12) -0.2975(7) 0.0384(9) Uani d . 1 1 . .
H H14 -0.1289 0.0131 -0.3075 0.046 Uiso calc R 1 1 . .
C C15 -0.0973(9) -0.04597(13) -0.4467(7) 0.0451(10) Uani d . 1 1 . .
H H15 0.0198 -0.0380 -0.5587 0.054 Uiso calc R 1 1 . .
C C16 -0.1781(8) -0.08796(12) -0.4336(7) 0.0435(10) Uani d . 1 1 . .
H H16 -0.1178 -0.1089 -0.5368 0.052 Uiso calc R 1 1 . .
C C17 -0.3479(8) -0.09931(13) -0.2687(7) 0.0445(10) Uani d . 1 1 . .
H H17 -0.4039 -0.1281 -0.2588 0.053 Uiso calc R 1 1 . .
C C18 -0.4360(8) -0.06899(12) -0.1191(7) 0.0414(10) Uani d . 1 1 . .
H H18 -0.5510 -0.0771 -0.0057 0.050 Uiso calc R 1 1 . .

loop_
_atom_site_aniso_label
_atom_site_aniso_U_11
_atom_site_aniso_U_22
_atom_site_aniso_U_33
_atom_site_aniso_U_12
_atom_site_aniso_U_13
_atom_site_aniso_U_23
O1 0.0346(15) 0.0338(15) 0.0538(17) -0.0029(12) 0.0040(13) 0.0000(14)
O2 0.0275(13) 0.0537(18) 0.0434(15) 0.0004(12) -0.0074(12) -0.0141(13)
O3 0.0277(13) 0.0647(19) 0.0378(15) 0.0139(14) -0.0050(11) -0.0248(14)
O4 0.0199(12) 0.0454(16) 0.0569(17) -0.0006(11) 0.0091(12) -0.0179(14)
O5 0.0221(12) 0.0292(14) 0.0398(14) -0.0031(10) 0.0048(11) -0.0104(11)
N1 0.0247(15) 0.0287(16) 0.049(2) -0.0013(13) 0.0051(14) -0.0106(16)
N2 0.0261(16) 0.0280(16) 0.044(2) -0.0023(13) 0.0009(14) -0.0070(14)
N3 0.0178(14) 0.0290(16) 0.0353(16) 0.0022(12) 0.0032(13) -0.0097(13)
C1 0.035(2) 0.030(2) 0.044(2) 0.0020(16) 0.0139(18) -0.0081(17)
C2 0.033(2) 0.0279(19) 0.051(2) 0.0053(16) 0.0136(18) -0.0052(19)
C3 0.034(2) 0.030(2) 0.060(3) -0.0013(18) 0.0095(19) -0.005(2)
C4 0.044(2) 0.033(2) 0.069(3) 0.0024(18) 0.023(2) -0.005(2)
C5 0.056(3) 0.042(2) 0.057(3) 0.007(2) 0.021(2) 0.001(2)
C6 0.047(2) 0.042(2) 0.045(2) 0.0035(19) 0.014(2) -0.0073(19)
C7 0.032(2) 0.030(2) 0.049(2) 0.0038(15) 0.0080(18) -0.0136(19)
C8 0.0210(17) 0.0295(19) 0.039(2) 0.0042(15) -0.0030(15) -0.0110(17)
C9 0.0230(17) 0.0299(19) 0.0321(19) 0.0057(15) -0.0003(15) -0.0035(15)
C10 0.0291(19) 0.046(2) 0.034(2) 0.0114(17) 0.0007(16) -0.0069(18)
C11 0.0248(19) 0.0317(19) 0.0318(19) -0.0024(15) 0.0066(15) -0.0072(16)
C12 0.028(2) 0.040(2) 0.061(3) -0.0096(17) 0.006(2) -0.022(2)
C13 0.0280(19) 0.029(2) 0.042(2) -0.0010(15) 0.0006(17) -0.0080(17)
C14 0.042(2) 0.030(2) 0.042(2) -0.0026(17) 0.0029(18) -0.0054(17)
C15 0.059(3) 0.037(2) 0.041(2) -0.003(2) 0.013(2) -0.0047(19)
C16 0.057(3) 0.031(2) 0.043(2) 0.0049(18) 0.006(2) -0.0081(19)
C17 0.052(2) 0.029(2) 0.053(3) -0.0063(19) 0.010(2) -0.0085(19)
C18 0.042(2) 0.039(2) 0.045(2) -0.0071(18) 0.0127(19) -0.0061(19)

loop_
_atom_type_symbol
_atom_type_description
_atom_type_scat_dispersion_real
_atom_type_scat_dispersion_imag
_atom_type_scat_source
C C 0.0033 0.0016 'International Tables Vol C Tables 4.2.6.8 and 6.1.1.4'
H H 0.0000 0.0000 'International Tables Vol C Tables 4.2.6.8 and 6.1.1.4'
N N 0.0061 0.0033 'International Tables Vol C Tables 4.2.6.8 and 6.1.1.4'
O O 0.0106 0.0060 'International Tables Vol C Tables 4.2.6.8 and 6.1.1.4'

loop_
_geom_angle_atom_site_label_1
_geom_angle_atom_site_label_2
_geom_angle_atom_site_label_3
_geom_angle_site_symmetry_1
_geom_angle_site_symmetry_3
_geom_angle
_geom_angle_publ_flag
C2 O1 H1O . . 111(3) ?
C10 O3 H3O . . 107(3) ?
C11 O5 C12 . . 114.7(2) ?
C7 N1 N2 . . 115.9(3) ?
C8 N2 N1 . . 118.8(3) ?
C8 N2 H2N . . 121(3) ?
N1 N2 H2N . . 120(3) ?
C11 N3 C9 . . 119.7(3) ?
C11 N3 H3N . . 118(2) ?
C9 N3 H3N . . 122(2) ?
C6 C1 C2 . . 118.6(3) ?
C6 C1 C7 . . 118.4(4) ?
C2 C1 C7 . . 123.0(4) ?
O1 C2 C3 . . 117.8(4) ?
O1 C2 C1 . . 122.2(3) ?
C3 C2 C1 . . 120.0(4) ?
C4 C3 C2 . . 120.2(4) ?
C4 C3 H3 . . 119.9 ?
C2 C3 H3 . . 119.9 ?
C3 C4 C5 . . 120.6(4) ?
C3 C4 H4 . . 119.7 ?
C5 C4 H4 . . 119.7 ?
C4 C5 C6 . . 119.5(4) ?
C4 C5 H5 . . 120.3 ?
C6 C5 H5 . . 120.3 ?
C5 C6 C1 . . 121.1(4) ?
C5 C6 H6 . . 119.5 ?
C1 C6 H6 . . 119.5 ?
N1 C7 C1 . . 120.3(3) ?
N1 C7 H7 . . 119.8 ?
C1 C7 H7 . . 119.8 ?
O2 C8 N2 . . 124.4(3) ?
O2 C8 C9 . . 120.6(3) ?
N2 C8 C9 . . 114.9(3) ?
N3 C9 C10 . . 111.8(3) ?
N3 C9 C8 . . 110.6(3) ?
C10 C9 C8 . . 110.5(3) ?
N3 C9 H9 . . 108.0 ?
C10 C9 H9 . . 108.0 ?
C8 C9 H9 . . 108.0 ?
O3 C10 C9 . . 111.8(3) ?
O3 C10 H10A . . 109.3 ?
C9 C10 H10A . . 109.3 ?
O3 C10 H10B . . 109.3 ?
C9 C10 H10B . . 109.3 ?
H10A C10 H10B . . 107.9 ?
O4 C11 N3 . . 125.3(3) ?
O4 C11 O5 . . 123.8(3) ?
N3 C11 O5 . . 110.9(3) ?
O5 C12 C13 . . 108.2(3) ?
O5 C12 H12A . . 110.1 ?
C13 C12 H12A . . 110.1 ?
O5 C12 H12B . . 110.1 ?
C13 C12 H12B . . 110.1 ?
H12A C12 H12B . . 108.4 ?
C14 C13 C18 . . 118.6(3) ?
C14 C13 C12 . . 121.7(3) ?
C18 C13 C12 . . 119.7(4) ?
C15 C14 C13 . . 120.9(4) ?
C15 C14 H14 . . 119.5 ?
C13 C14 H14 . . 119.5 ?
C14 C15 C16 . . 120.2(4) ?
C14 C15 H15 . . 119.9 ?
C16 C15 H15 . . 119.9 ?
C15 C16 C17 . . 119.5(4) ?
C15 C16 H16 . . 120.3 ?
C17 C16 H16 . . 120.3 ?
C18 C17 C16 . . 120.3(4) ?
C18 C17 H17 . . 119.8 ?
C16 C17 H17 . . 119.8 ?
C17 C18 C13 . . 120.5(4) ?
C17 C18 H18 . . 119.7 ?
C13 C18 H18 . . 119.7 ?

loop_
_geom_bond_atom_site_label_1
_geom_bond_atom_site_label_2
_geom_bond_site_symmetry_2
_geom_bond_distance
_geom_bond_publ_flag
O1 C2 . 1.360(5) ?
O1 H1O . 0.89(5) ?
O2 C8 . 1.231(4) ?
O3 C10 . 1.428(4) ?
O3 H3O . 0.84(5) ?
O4 C11 . 1.224(4) ?
O5 C11 . 1.352(4) ?
O5 C12 . 1.453(4) ?
N1 C7 . 1.290(5) ?
N1 N2 . 1.389(4) ?
N2 C8 . 1.333(5) ?
N2 H2N . 0.90(4) ?
N3 C11 . 1.339(4) ?
N3 C9 . 1.459(4) ?
N3 H3N . 0.95(4) ?
C1 C6 . 1.400(5) ?
C1 C2 . 1.409(5) ?
C1 C7 . 1.458(5) ?
C2 C3 . 1.394(5) ?
C3 C4 . 1.383(6) ?
C3 H3 . 0.9500 ?
C4 C5 . 1.390(6) ?
C4 H4 . 0.9500 ?
C5 C6 . 1.389(6) ?
C5 H5 . 0.9500 ?
C6 H6 . 0.9500 ?
C7 H7 . 0.9500 ?
C8 C9 . 1.540(5) ?
C9 C10 . 1.510(5) ?
C9 H9 . 1.0000 ?
C10 H10A . 0.9900 ?
C10 H10B . 0.9900 ?
C12 C13 . 1.506(5) ?
C12 H12A . 0.9900 ?
C12 H12B . 0.9900 ?
C13 C14 . 1.387(6) ?
C13 C18 . 1.395(5) ?
C14 C15 . 1.379(5) ?
C14 H14 . 0.9500 ?
C15 C16 . 1.383(6) ?
C15 H15 . 0.9500 ?
C16 C17 . 1.387(6) ?
C16 H16 . 0.9500 ?
C17 C18 . 1.379(5) ?
C17 H17 . 0.9500 ?
C18 H18 . 0.9500 ?

loop_
_geom_hbond_atom_site_label_D
_geom_hbond_atom_site_label_H
_geom_hbond_atom_site_label_A
_geom_hbond_site_symmetry_A
_geom_hbond_distance_DH
_geom_hbond_distance_HA
_geom_hbond_distance_DA
_geom_hbond_angle_DHA
O1 H1o N1 . 0.90(5) 1.88(5) 2.648(4) 143(4)
O3 H3o O2 1_455 0.84(5) 1.79(5) 2.616(4) 167(5)
N2 H2n O3 1_554 0.90(4) 1.87(4) 2.758(4) 168(4)
N3 H3n O4 1_655 0.95(4) 1.97(4) 2.897(4) 165(3)

loop_
_geom_torsion_atom_site_label_1
_geom_torsion_atom_site_label_2
_geom_torsion_atom_site_label_3
_geom_torsion_atom_site_label_4
_geom_torsion_site_symmetry_1
_geom_torsion_site_symmetry_2
_geom_torsion_site_symmetry_3
_geom_torsion_site_symmetry_4
_geom_torsion
_geom_torsion_publ_flag
C7 N1 N2 C8 . . . . -165.5(3) ?
C6 C1 C2 O1 . . . . -178.9(3) ?
C7 C1 C2 O1 . . . . 2.0(5) ?
C6 C1 C2 C3 . . . . 1.5(5) ?
C7 C1 C2 C3 . . . . -177.6(3) ?
O1 C2 C3 C4 . . . . 179.4(3) ?
C1 C2 C3 C4 . . . . -1.0(5) ?
C2 C3 C4 C5 . . . . 0.4(6) ?
C3 C4 C5 C6 . . . . -0.3(6) ?
C4 C5 C6 C1 . . . . 0.8(6) ?
C2 C1 C6 C5 . . . . -1.4(5) ?
C7 C1 C6 C5 . . . . 177.7(3) ?
N2 N1 C7 C1 . . . . 177.1(3) ?
C6 C1 C7 N1 . . . . -179.2(3) ?
C2 C1 C7 N1 . . . . -0.2(5) ?
N1 N2 C8 O2 . . . . -3.2(5) ?
N1 N2 C8 C9 . . . . 174.9(3) ?
C11 N3 C9 C10 . . . . 82.9(4) ?
C11 N3 C9 C8 . . . . -153.6(3) ?
O2 C8 C9 N3 . . . . -110.7(4) ?
N2 C8 C9 N3 . . . . 71.1(4) ?
O2 C8 C9 C10 . . . . 13.6(4) ?
N2 C8 C9 C10 . . . . -164.7(3) ?
N3 C9 C10 O3 . . . . -173.2(3) ?
C8 C9 C10 O3 . . . . 63.2(3) ?
C9 N3 C11 O4 . . . . -3.6(5) ?
C9 N3 C11 O5 . . . . 177.9(3) ?
C12 O5 C11 O4 . . . . -0.2(5) ?
C12 O5 C11 N3 . . . . 178.3(3) ?
C11 O5 C12 C13 . . . . 174.0(3) ?
O5 C12 C13 C14 . . . . -48.4(5) ?
O5 C12 C13 C18 . . . . 133.7(4) ?
C18 C13 C14 C15 . . . . 0.9(6) ?
C12 C13 C14 C15 . . . . -177.1(4) ?
C13 C14 C15 C16 . . . . -0.2(6) ?
C14 C15 C16 C17 . . . . -0.3(6) ?
C15 C16 C17 C18 . . . . 0.1(7) ?
C16 C17 C18 C13 . . . . 0.6(6) ?
C14 C13 C18 C17 . . . . -1.0(6) ?
C12 C13 C18 C17 . . . . 177.0(4) ?

loop_
_cod_related_entry_id
_cod_related_entry_database
_cod_related_entry_code
1 ChemSpider 30656774
